data_4127243
loop_
_publ_author_name
'Shao, Baihao'
'Qian, Hai'
'Li, Quan'
'Aprahamian, Ivan'

_publ_section_title
;
 Structure Property Analysis of the Solution and Solid-State Properties of
 Bistable Photochromic Hydrazones.
;
_journal_issue 20
_journal_name_full 'Journal of the American Chemical Society'
_journal_page_first 8364
_journal_page_last 8371
_journal_paper_doi 10.1021/jacs.9b03932
_journal_volume 141
_journal_year 2019
_chemical_formula_moiety 'C18 H21 N3 O2'
_chemical_formula_sum 'C18 H21 N3 O2'
_chemical_formula_weight 311.38
_space_group_crystal_system monoclinic
_space_group_IT_number 14
_space_group_name_Hall '-P 2ybc'
_space_group_name_H-M_alt 'P 1 21/c 1'
_symmetry_space_group_name_Hall '-P 2ybc'
_symmetry_space_group_name_H-M 'P 1 21/c 1'
_atom_sites_solution_hydrogens mixed
_atom_sites_solution_primary dual
_audit_creation_date 2018-04-25
_audit_creation_method
;
Olex2 1.2-alpha
(compiled 2018.04.18 svn.r3501 for OlexSys, GUI svn.r5488)
;
_cell_angle_alpha 90
_cell_angle_beta 94.3830(10)
_cell_angle_gamma 90
_cell_formula_units_Z 4
_cell_length_a 7.3582(8)
_cell_length_b 9.6426(10)
_cell_length_c 23.096(2)
_cell_measurement_reflns_used 3074
_cell_measurement_temperature 173(2)
_cell_measurement_theta_max 24.57
_cell_measurement_theta_min 2.29
_cell_volume 1633.9(3)
_computing_cell_refinement 'SAINT v8.34A (Bruker, 2013)'
_computing_data_collection 'COSMO (BRUKER, V1.61, 2009)'
_computing_data_reduction 'SAINT v8.34A (Bruker, 2013)'
_computing_molecular_graphics 'Olex2 (Dolomanov et al., 2009)'
_computing_publication_material 'Olex2 (Dolomanov et al., 2009)'
_computing_structure_refinement 'XL (Sheldrick, 2008)'
_computing_structure_solution 'XT (Sheldrick, 2015)'
_diffrn_ambient_temperature 173(2)
_diffrn_detector_area_resol_mean 8.36
_diffrn_measured_fraction_theta_full 1.000
_diffrn_measured_fraction_theta_max 1.000
_diffrn_measurement_device_type 'Bruker APEX-II CCD'
_diffrn_measurement_method '\f and \w scans'
_diffrn_radiation_monochromator graphite
_diffrn_radiation_type MoK\a
_diffrn_radiation_wavelength 0.71073
_diffrn_reflns_av_R_equivalents 0.0547
_diffrn_reflns_av_unetI/netI 0.0520
_diffrn_reflns_Laue_measured_fraction_full 1.000
_diffrn_reflns_Laue_measured_fraction_max 1.000
_diffrn_reflns_limit_h_max 8
_diffrn_reflns_limit_h_min -8
_diffrn_reflns_limit_k_max 11
_diffrn_reflns_limit_k_min -11
_diffrn_reflns_limit_l_max 27
_diffrn_reflns_limit_l_min -27
_diffrn_reflns_number 12752
_diffrn_reflns_point_group_measured_fraction_full 1.000
_diffrn_reflns_point_group_measured_fraction_max 1.000
_diffrn_reflns_theta_full 25.242
_diffrn_reflns_theta_max 25.365
_diffrn_reflns_theta_min 1.769
_diffrn_source 'sealed tube'
_diffrn_standards_number 0
_exptl_absorpt_coefficient_mu 0.084
_exptl_absorpt_correction_T_max 0.7452
_exptl_absorpt_correction_T_min 0.6645
_exptl_absorpt_correction_type multi-scan
_exptl_absorpt_process_details
'SADABS-2014/5 (Bruker,2014/5) was used for absorption correction. wR2(int) was 0.0710 before and 0.0612 after correction. The Ratio of minimum to maximum transmission is 0.8917. The \l/2 correction factor is 0.00150.'
_exptl_crystal_colour orange
_exptl_crystal_colour_primary orange
_exptl_crystal_density_diffrn 1.266
_exptl_crystal_description chunk
_exptl_crystal_F_000 664
_exptl_crystal_recrystallization_method 'used as received'
_exptl_crystal_size_max 0.386
_exptl_crystal_size_mid 0.251
_exptl_crystal_size_min 0.144
_refine_diff_density_max 0.369
_refine_diff_density_min -0.225
_refine_diff_density_rms 0.060
_refine_ls_extinction_method none
_refine_ls_goodness_of_fit_ref 1.059
_refine_ls_hydrogen_treatment mixed
_refine_ls_matrix_type full
_refine_ls_number_parameters 215
_refine_ls_number_reflns 2993
_refine_ls_number_restraints 0
_refine_ls_restrained_S_all 1.059
_refine_ls_R_factor_all 0.0884
_refine_ls_R_factor_gt 0.0600
_refine_ls_shift/su_max 0.001
_refine_ls_shift/su_mean 0.000
_refine_ls_structure_factor_coef Fsqd
_refine_ls_weighting_details 'w=1/[\s^2^(Fo^2^)+(0.1024P)^2^+0.0586P] where P=(Fo^2^+2Fc^2^)/3'
_refine_ls_weighting_scheme calc
_refine_ls_wR_factor_gt 0.1567
_refine_ls_wR_factor_ref 0.1842
_reflns_Friedel_coverage 0.000
_reflns_number_gt 1986
_reflns_number_total 2993
_reflns_threshold_expression 'I > 2\s(I)'
_cod_data_source_file ja9b03932_si_007.cif
_cod_data_source_block ia418a
_cod_depositor_comments 'Adding full bibliography for 4127241--4127247.cif.'
_cod_database_code 4127243
_shelxl_version_number 2014/6
_shelx_space_group_comment
;
The symmetry employed for this shelxl refinement is uniquely defined
by the following loop, which should always be used as a source of
symmetry information in preference to the above space-group names.
They are only intended as comments.
;
_shelx_estimated_absorpt_t_max 0.988
_shelx_estimated_absorpt_t_min 0.968
_olex2_refinement_description
;
1. Fixed Uiso
 At 1.2 times of:
  All C(H) groups, All C(H,H) groups
 At 1.5 times of:
  All C(H,H,H) groups
2.a Secondary CH2 refined with riding coordinates:
 C9(H9A,H9B)
2.b Aromatic/amide H refined with riding coordinates:
 C4(H4), C5(H5), C6(H6), C7(H7), C8(H8), C12(H12), C13(H13), C15(H15), C16(H16)
2.c Idealised Me refined as rotating group:
 C10(H10A,H10B,H10C), C17(H17A,H17B,H17C), C18(H18A,H18B,H18C)
;
_olex2_diffrn_ambient_temperature_device 'Oxford Cryosystems'
_olex2_exptl_crystal_mounting_method 'The crystal was mounted on a nylon loop with paratone oil'
_olex2_submission_original_sample_id 'BHS-Hz bottom NCH3'
_olex2_submission_special_instructions 'No special instructions were received'

loop_
_space_group_symop_operation_xyz
'x, y, z'
'-x, y+1/2, -z+1/2'
'-x, -y, -z'
'x, -y-1/2, z-1/2'

loop_
_atom_site_label
_atom_site_type_symbol
_atom_site_fract_x
_atom_site_fract_y
_atom_site_fract_z
_atom_site_U_iso_or_equiv
_atom_site_adp_type
_atom_site_occupancy
_atom_site_site_symmetry_order
_atom_site_calc_flag
_atom_site_refinement_flags_posn
O1 O 0.1344(2) 0.28758(15) 0.42443(7) 0.0332(4) Uani 1 1 d .
O2 O 0.2672(2) 0.34917(16) 0.51140(7) 0.0378(5) Uani 1 1 d .
N1 N 0.2179(2) 0.63241(19) 0.47629(8) 0.0316(5) Uani 1 1 d .
N2 N 0.2799(3) 0.6179(2) 0.53120(9) 0.0335(5) Uani 1 1 d .
H2 H 0.294(3) 0.537(3) 0.5447(10) 0.036(7) Uiso 1 1 d .
N3 N 0.4841(3) 1.08079(19) 0.66879(8) 0.0362(5) Uani 1 1 d .
C1 C 0.1999(3) 0.3808(2) 0.46318(10) 0.0310(6) Uani 1 1 d .
C2 C 0.1778(3) 0.5250(2) 0.44251(9) 0.0298(6) Uani 1 1 d .
C3 C 0.1075(3) 0.5608(2) 0.38262(10) 0.0315(6) Uani 1 1 d .
C4 C -0.0122(3) 0.6726(2) 0.37411(10) 0.0349(6) Uani 1 1 d .
H4 H -0.0575 0.7166 0.4069 0.042 Uiso 1 1 calc R
C5 C -0.0659(3) 0.7206(2) 0.31928(11) 0.0398(6) Uani 1 1 d .
H5 H -0.1491 0.7958 0.3144 0.048 Uiso 1 1 calc R
C6 C 0.0016(4) 0.6587(2) 0.27119(11) 0.0422(7) Uani 1 1 d .
H6 H -0.0304 0.6943 0.2334 0.051 Uiso 1 1 calc R
C7 C 0.1156(3) 0.5455(3) 0.27834(10) 0.0403(6) Uani 1 1 d .
H7 H 0.1586 0.5012 0.2453 0.048 Uiso 1 1 calc R
C8 C 0.1676(3) 0.4959(2) 0.33329(10) 0.0367(6) Uani 1 1 d .
H8 H 0.2449 0.4171 0.3376 0.044 Uiso 1 1 calc R
C9 C 0.1478(3) 0.1442(2) 0.44274(10) 0.0335(6) Uani 1 1 d .
H9A H 0.0717 0.1280 0.4756 0.040 Uiso 1 1 calc R
H9B H 0.2757 0.1209 0.4555 0.040 Uiso 1 1 calc R
C10 C 0.0823(3) 0.0561(2) 0.39189(10) 0.0382(6) Uani 1 1 d .
H10A H 0.1615 0.0703 0.3602 0.057 Uiso 1 1 calc GR
H10B H -0.0429 0.0822 0.3789 0.057 Uiso 1 1 calc GR
H10C H 0.0855 -0.0417 0.4034 0.057 Uiso 1 1 calc GR
C11 C 0.3294(3) 0.7350(2) 0.56428(10) 0.0294(6) Uani 1 1 d .
C12 C 0.3328(3) 0.8671(2) 0.54076(10) 0.0309(6) Uani 1 1 d .
H12 H 0.2992 0.8800 0.5006 0.037 Uiso 1 1 calc R
C13 C 0.3843(3) 0.9808(2) 0.57499(10) 0.0327(6) Uani 1 1 d .
H13 H 0.3844 1.0704 0.5578 0.039 Uiso 1 1 calc R
C14 C 0.4360(3) 0.9665(2) 0.63398(10) 0.0298(5) Uani 1 1 d .
C15 C 0.4334(3) 0.8326(2) 0.65705(10) 0.0356(6) Uani 1 1 d .
H15 H 0.4692 0.8189 0.6970 0.043 Uiso 1 1 calc R
C16 C 0.3800(3) 0.7195(2) 0.62304(10) 0.0361(6) Uani 1 1 d .
H16 H 0.3778 0.6300 0.6402 0.043 Uiso 1 1 calc R
C17 C 0.5237(4) 1.2112(2) 0.64037(11) 0.0435(7) Uani 1 1 d .
H17A H 0.6297 1.1992 0.6176 0.065 Uiso 1 1 calc GR
H17B H 0.5499 1.2831 0.6698 0.065 Uiso 1 1 calc GR
H17C H 0.4181 1.2391 0.6146 0.065 Uiso 1 1 calc GR
C18 C 0.5841(3) 1.0569(3) 0.72470(10) 0.0439(7) Uani 1 1 d .
H18A H 0.5068 1.0059 0.7501 0.066 Uiso 1 1 calc GR
H18B H 0.6189 1.1461 0.7426 0.066 Uiso 1 1 calc GR
H18C H 0.6939 1.0025 0.7191 0.066 Uiso 1 1 calc GR

loop_
_atom_site_aniso_label
_atom_site_aniso_U_11
_atom_site_aniso_U_22
_atom_site_aniso_U_33
_atom_site_aniso_U_23
_atom_site_aniso_U_13
_atom_site_aniso_U_12
O1 0.0378(10) 0.0260(9) 0.0347(10) 0.0007(7) -0.0034(7) -0.0020(7)
O2 0.0464(11) 0.0346(10) 0.0315(10) 0.0013(7) -0.0024(8) 0.0001(8)
N1 0.0328(11) 0.0333(11) 0.0284(11) 0.0000(8) 0.0005(8) -0.0008(8)
N2 0.0428(13) 0.0291(12) 0.0279(11) 0.0019(9) -0.0027(9) -0.0011(9)
N3 0.0429(12) 0.0329(11) 0.0321(11) -0.0052(9) -0.0022(9) -0.0037(9)
C1 0.0282(13) 0.0364(14) 0.0288(14) -0.0022(10) 0.0053(10) -0.0008(10)
C2 0.0309(13) 0.0284(13) 0.0301(13) -0.0007(10) 0.0019(10) -0.0017(10)
C3 0.0330(13) 0.0289(12) 0.0320(13) -0.0019(10) -0.0012(10) -0.0056(10)
C4 0.0391(14) 0.0335(13) 0.0323(13) 0.0011(10) 0.0040(11) -0.0031(11)
C5 0.0439(15) 0.0366(14) 0.0381(15) 0.0066(11) -0.0019(12) 0.0031(11)
C6 0.0519(16) 0.0420(15) 0.0309(14) 0.0033(12) -0.0073(12) -0.0080(13)
C7 0.0528(17) 0.0382(14) 0.0293(14) -0.0056(11) -0.0001(11) -0.0061(12)
C8 0.0396(15) 0.0332(13) 0.0370(14) -0.0001(11) 0.0018(11) -0.0018(11)
C9 0.0335(13) 0.0285(13) 0.0386(14) 0.0027(10) 0.0033(11) -0.0008(10)
C10 0.0381(14) 0.0309(13) 0.0460(15) -0.0031(12) 0.0052(11) -0.0022(11)
C11 0.0279(12) 0.0316(13) 0.0284(13) -0.0021(10) 0.0017(10) -0.0011(10)
C12 0.0308(13) 0.0362(13) 0.0253(12) -0.0011(10) -0.0014(10) -0.0019(10)
C13 0.0333(13) 0.0322(13) 0.0330(14) 0.0042(10) 0.0046(10) -0.0019(10)
C14 0.0260(12) 0.0322(13) 0.0314(13) -0.0032(10) 0.0033(10) 0.0012(10)
C15 0.0434(15) 0.0373(14) 0.0255(13) 0.0005(11) -0.0009(11) -0.0002(11)
C16 0.0449(15) 0.0304(13) 0.0326(14) 0.0056(10) -0.0008(11) 0.0001(11)
C17 0.0508(17) 0.0332(14) 0.0456(16) -0.0068(12) -0.0015(13) -0.0088(12)
C18 0.0494(16) 0.0475(16) 0.0341(15) -0.0092(12) -0.0014(12) -0.0012(13)

loop_
_atom_type_symbol
_atom_type_description
_atom_type_scat_dispersion_real
_atom_type_scat_dispersion_imag
_atom_type_scat_source
C C 0.0033 0.0016 'International Tables Vol C Tables 4.2.6.8 and 6.1.1.4'
H H 0.0000 0.0000 'International Tables Vol C Tables 4.2.6.8 and 6.1.1.4'
N N 0.0061 0.0033 'International Tables Vol C Tables 4.2.6.8 and 6.1.1.4'
O O 0.0106 0.0060 'International Tables Vol C Tables 4.2.6.8 and 6.1.1.4'

loop_
_geom_angle_atom_site_label_1
_geom_angle_atom_site_label_2
_geom_angle_atom_site_label_3
_geom_angle
C1 O1 C9 115.79(17)
C2 N1 N2 122.05(19)
N1 N2 H2 118.3(16)
N1 N2 C11 119.7(2)
C11 N2 H2 121.9(16)
C14 N3 C17 118.24(19)
C14 N3 C18 118.37(19)
C18 N3 C17 115.6(2)
O1 C1 C2 113.15(19)
O2 C1 O1 123.0(2)
O2 C1 C2 123.8(2)
N1 C2 C1 122.4(2)
N1 C2 C3 114.63(19)
C1 C2 C3 122.97(19)
C4 C3 C2 118.9(2)
C4 C3 C8 117.7(2)
C8 C3 C2 123.1(2)
C3 C4 H4 119.3
C5 C4 C3 121.5(2)
C5 C4 H4 119.3
C4 C5 H5 120.1
C4 C5 C6 119.8(2)
C6 C5 H5 120.1
C5 C6 H6 120.1
C7 C6 C5 119.8(2)
C7 C6 H6 120.1
C6 C7 H7 119.8
C6 C7 C8 120.4(2)
C8 C7 H7 119.8
C3 C8 H8 119.7
C7 C8 C3 120.7(2)
C7 C8 H8 119.7
O1 C9 H9A 110.2
O1 C9 H9B 110.2
O1 C9 C10 107.56(18)
H9A C9 H9B 108.5
C10 C9 H9A 110.2
C10 C9 H9B 110.2
C9 C10 H10A 109.5
C9 C10 H10B 109.5
C9 C10 H10C 109.5
H10A C10 H10B 109.5
H10A C10 H10C 109.5
H10B C10 H10C 109.5
C12 C11 N2 122.7(2)
C12 C11 C16 118.1(2)
C16 C11 N2 119.2(2)
C11 C12 H12 119.5
C11 C12 C13 121.0(2)
C13 C12 H12 119.5
C12 C13 H13 119.3
C12 C13 C14 121.4(2)
C14 C13 H13 119.3
N3 C14 C15 121.4(2)
C13 C14 N3 121.6(2)
C13 C14 C15 117.0(2)
C14 C15 H15 119.2
C16 C15 C14 121.5(2)
C16 C15 H15 119.2
C11 C16 H16 119.5
C15 C16 C11 120.9(2)
C15 C16 H16 119.5
N3 C17 H17A 109.5
N3 C17 H17B 109.5
N3 C17 H17C 109.5
H17A C17 H17B 109.5
H17A C17 H17C 109.5
H17B C17 H17C 109.5
N3 C18 H18A 109.5
N3 C18 H18B 109.5
N3 C18 H18C 109.5
H18A C18 H18B 109.5
H18A C18 H18C 109.5
H18B C18 H18C 109.5

loop_
_geom_bond_atom_site_label_1
_geom_bond_atom_site_label_2
_geom_bond_distance
O1 C1 1.332(3)
O1 C9 1.447(3)
O2 C1 1.222(3)
N1 N2 1.322(3)
N1 C2 1.316(3)
N2 H2 0.84(2)
N2 C11 1.396(3)
N3 C14 1.394(3)
N3 C17 1.458(3)
N3 C18 1.455(3)
C1 C2 1.475(3)
C2 C3 1.480(3)
C3 C4 1.397(3)
C3 C8 1.401(3)
C4 H4 0.9500
C4 C5 1.377(3)
C5 H5 0.9500
C5 C6 1.386(4)
C6 H6 0.9500
C6 C7 1.379(3)
C7 H7 0.9500
C7 C8 1.382(3)
C8 H8 0.9500
C9 H9A 0.9900
C9 H9B 0.9900
C9 C10 1.499(3)
C10 H10A 0.9800
C10 H10B 0.9800
C10 H10C 0.9800
C11 C12 1.385(3)
C11 C16 1.388(3)
C12 H12 0.9500
C12 C13 1.388(3)
C13 H13 0.9500
C13 C14 1.393(3)
C14 C15 1.397(3)
C15 H15 0.9500
C15 C16 1.383(3)
C16 H16 0.9500
C17 H17A 0.9800
C17 H17B 0.9800
C17 H17C 0.9800
C18 H18A 0.9800
C18 H18B 0.9800
C18 H18C 0.9800

loop_
_geom_hbond_atom_site_label_D
_geom_hbond_atom_site_label_H
_geom_hbond_atom_site_label_A
_geom_hbond_distance_DH
_geom_hbond_distance_HA
_geom_hbond_distance_DA
_geom_hbond_angle_DHA
N2 H2 O2 0.84(2) 1.97(2) 2.632(3) 134(2)
